data_1560802
loop_
_publ_author_name
'Li, Yu-Ting'
'Yang, Chan'
'Wu, Yan'
'Lv, Jun-Jiang'
'Feng, Xiao'
'Tian, Xiaofei'
'Zhou, Zhengzheng'
'Pan, Xiaoyan'
'Liu, Shuwen'
'Tian, Li-Wen'

_publ_section_title
;
 Axial Chiral Binaphthoquinone and Perylenequinones from the Stromata of
 <i>Hypocrella bambusae</i> Are SARS-CoV-2 Entry Inhibitors.
;
_journal_issue 2
_journal_name_full 'Journal of natural products'
_journal_page_first 436
_journal_page_last 443
_journal_paper_doi 10.1021/acs.jnatprod.0c01136
_journal_volume 84
_journal_year 2021
_chemical_absolute_configuration ad
_chemical_formula_moiety 'C30 H28 O10'
_chemical_formula_sum 'C30 H28 O10'
_chemical_formula_weight 548.52
_space_group_crystal_system orthorhombic
_space_group_IT_number 19
_space_group_name_Hall 'P 2ac 2ab'
_space_group_name_H-M_alt 'P 21 21 21'
_atom_sites_solution_hydrogens geom
_atom_sites_solution_primary dual
_audit_creation_date 2019-12-26
_audit_creation_method
;
Olex2 1.3-alpha
(compiled Nov 21 2019 18:26:39 for OlexSys, GUI svn.r6003)
;
_cell_angle_alpha 90
_cell_angle_beta 90
_cell_angle_gamma 90
_cell_formula_units_Z 4
_cell_length_a 8.3810(2)
_cell_length_b 9.3907(2)
_cell_length_c 32.0572(6)
_cell_measurement_reflns_used 8609
_cell_measurement_temperature 293(2)
_cell_measurement_theta_max 73.8180
_cell_measurement_theta_min 4.8990
_cell_volume 2523.01(9)
_computing_cell_refinement 'CrysAlisPro 1.171.38.43f (Rigaku OD, 2015)'
_computing_data_collection 'CrysAlisPro 1.171.38.43f (Rigaku OD, 2015)'
_computing_data_reduction 'CrysAlisPro 1.171.38.43f (Rigaku OD, 2015)'
_computing_molecular_graphics 'Olex2 1.3-alpha (Dolomanov et al., 2009)'
_computing_publication_material 'Olex2 1.3-alpha (Dolomanov et al., 2009)'
_computing_structure_refinement 'SHELXL 2018/3 (Sheldrick, 2015)'
_computing_structure_solution 'SHELXT 2018/2 (Sheldrick, 2018)'
_diffrn_ambient_temperature 293(2)
_diffrn_detector 'CCD plate'
_diffrn_detector_area_resol_mean 5.2684
_diffrn_detector_type AtlasS2
_diffrn_measured_fraction_theta_full 1.000
_diffrn_measured_fraction_theta_max 0.988
_diffrn_measurement_details
;
List of Runs (angles in degrees, time in seconds):

  # Type    Start    End  Width  t~exp~   \w     \q     \k     \f   Frames
--------------------------------------------------------------------------
  1  \w   -129.00  47.00   1.00    1.00    --  -40.98   0.00  90.00  176
  2  \w     24.00  98.00   1.00    1.00    --   40.98-126.00   0.00   74
  3  \w     35.00 137.00   1.00    1.00    --  107.58 -61.00  60.00  102
  4  \w     79.00 178.00   1.00    1.00    --  107.58  30.00-120.00   99
  5  \w     75.00 178.00   1.00    1.00    --  107.58  77.00-180.00  103
  6  \w     94.00 164.00   1.00    1.00    --  107.58 126.00-120.00   70
  7  \w     94.00 165.00   1.00    1.00    --  107.58 126.00 120.00   71
  8  \w    124.00 151.00   1.00    1.00    --  107.58 126.00-180.00   27
  9  \w     50.00 120.00   1.00    1.00    --  107.58-126.00 -30.00   70
;
_diffrn_measurement_device 'four-circle diffractometer'
_diffrn_measurement_device_type 'SuperNova, Dual, Cu at zero, AtlasS2'
_diffrn_measurement_method '\w scans'
_diffrn_orient_matrix_type 'CrysAlisPro convention (1999,Acta A55,543-557)'
_diffrn_orient_matrix_UB_11 0.0595274000
_diffrn_orient_matrix_UB_12 0.0931624000
_diffrn_orient_matrix_UB_13 -0.0363951000
_diffrn_orient_matrix_UB_21 -0.1724182000
_diffrn_orient_matrix_UB_22 0.0149934000
_diffrn_orient_matrix_UB_23 -0.0159841000
_diffrn_orient_matrix_UB_31 -0.0221004000
_diffrn_orient_matrix_UB_32 0.1343190000
_diffrn_orient_matrix_UB_33 0.0269889000
_diffrn_radiation_monochromator mirror
_diffrn_radiation_probe x-ray
_diffrn_radiation_type 'Cu K\a'
_diffrn_radiation_wavelength 1.54184
_diffrn_reflns_av_R_equivalents 0.0229
_diffrn_reflns_av_unetI/netI 0.0247
_diffrn_reflns_Laue_measured_fraction_full 1.000
_diffrn_reflns_Laue_measured_fraction_max 0.988
_diffrn_reflns_limit_h_max 9
_diffrn_reflns_limit_h_min -10
_diffrn_reflns_limit_k_max 11
_diffrn_reflns_limit_k_min -5
_diffrn_reflns_limit_l_max 38
_diffrn_reflns_limit_l_min -39
_diffrn_reflns_number 12017
_diffrn_reflns_point_group_measured_fraction_full 0.999
_diffrn_reflns_point_group_measured_fraction_max 0.974
_diffrn_reflns_theta_full 67.684
_diffrn_reflns_theta_max 73.922
_diffrn_reflns_theta_min 2.757
_diffrn_source 'micro-focus sealed X-ray tube'
_diffrn_source_type 'SuperNova (Cu) X-ray Source'
_exptl_absorpt_coefficient_mu 0.912
_exptl_absorpt_correction_T_max 1.00000
_exptl_absorpt_correction_T_min 0.41804
_exptl_absorpt_correction_type multi-scan
_exptl_absorpt_process_details
;
CrysAlisPro 1.171.38.43f (Rigaku Oxford Diffraction, 2015)
Empirical absorption correction using spherical harmonics,
 implemented in SCALE3 ABSPACK scaling algorithm.
;
_exptl_crystal_colour red
_exptl_crystal_colour_primary red
_exptl_crystal_density_diffrn 1.444
_exptl_crystal_description block
_exptl_crystal_F_000 1152
_exptl_crystal_size_max 0.14
_exptl_crystal_size_mid 0.13
_exptl_crystal_size_min 0.12
_refine_diff_density_max 0.186
_refine_diff_density_min -0.125
_refine_diff_density_rms 0.031
_refine_ls_abs_structure_details
;
 Flack x determined using 1942 quotients [(I+)-(I-)]/[(I+)+(I-)]
 (Parsons, Flack and Wagner, Acta Cryst. B69 (2013) 249-259).
;
_refine_ls_abs_structure_Flack 0.00(7)
_refine_ls_extinction_coef 0.0063(4)
_refine_ls_extinction_expression Fc^*^=kFc[1+0.001xFc^2^\l^3^/sin(2\q)]^-1/4^
_refine_ls_extinction_method 'SHELXL-2018/3 (Sheldrick 2018)'
_refine_ls_goodness_of_fit_ref 1.043
_refine_ls_hydrogen_treatment constr
_refine_ls_matrix_type full
_refine_ls_number_parameters 372
_refine_ls_number_reflns 4991
_refine_ls_number_restraints 0
_refine_ls_restrained_S_all 1.043
_refine_ls_R_factor_all 0.0323
_refine_ls_R_factor_gt 0.0313
_refine_ls_shift/su_max 0.001
_refine_ls_shift/su_mean 0.000
_refine_ls_structure_factor_coef Fsqd
_refine_ls_weighting_details 'w=1/[\s^2^(Fo^2^)+(0.0455P)^2^+0.3047P] where P=(Fo^2^+2Fc^2^)/3'
_refine_ls_weighting_scheme calc
_refine_ls_wR_factor_gt 0.0839
_refine_ls_wR_factor_ref 0.0848
_reflns_Friedel_coverage 0.716
_reflns_Friedel_fraction_full 0.997
_reflns_Friedel_fraction_max 0.954
_reflns_number_gt 4856
_reflns_number_total 4991
_reflns_threshold_expression 'I > 2\s(I)'
_cod_data_source_file np0c01136_si_002.cif
_cod_data_source_block z-1
_cod_database_code 1560802
_shelx_shelxl_version_number 2018/3
_shelx_space_group_comment
;
The symmetry employed for this shelxl refinement is uniquely defined
by the following loop, which should always be used as a source of
symmetry information in preference to the above space-group names.
They are only intended as comments.
;
_reflns_odcompleteness_completeness 99.96
_reflns_odcompleteness_iscentric 1
_reflns_odcompleteness_theta 66.97
_olex2_refinement_description
;
1. Fixed Uiso
 At 1.2 times of:
  All C(H) groups, All C(H,H) groups
 At 1.5 times of:
  All C(H,H,H) groups, All O(H) groups
2.a Ternary CH refined with riding coordinates:
 C15(H15), C11(H11)
2.b Secondary CH2 refined with riding coordinates:
 C13(H13A,H13B)
2.c Aromatic/amide H refined with riding coordinates:
 C5(H5), C8(H8)
2.d Idealised Me refined as rotating group:
 C21(H21A,H21B,H21C), C17(H17A,H17B,H17C), C22(H22A,H22B,H22C), C20(H20A,H20B,
 H20C), C18(H18A,H18B,H18C), C19(H19A,H19B,H19C)
2.e Idealised tetrahedral OH refined as rotating group:
 O10(H10), O9(H9), O3(H3), O6(H6)
;
_olex2_submission_special_instructions 'No special instructions were received'
_oxdiff_exptl_absorpt_empirical_details
;
Empirical correction (ABSPACK) includes:
- Absorption correction using spherical harmonics
- Frame scaling
;
_oxdiff_exptl_absorpt_empirical_full_max 1.929
_oxdiff_exptl_absorpt_empirical_full_min 0.528

loop_
_space_group_symop_operation_xyz
'x, y, z'
'-x+1/2, -y, z+1/2'
'-x, y+1/2, -z+1/2'
'x+1/2, -y+1/2, -z'

loop_
_atom_site_label
_atom_site_type_symbol
_atom_site_fract_x
_atom_site_fract_y
_atom_site_fract_z
_atom_site_U_iso_or_equiv
_atom_site_adp_type
_atom_site_occupancy
_atom_site_site_symmetry_order
_atom_site_calc_flag
_atom_site_refinement_flags_posn
_atom_site_refinement_flags_adp
_atom_site_refinement_flags_occupancy
_atom_site_disorder_assembly
_atom_site_disorder_group
O8 O 0.68530(18) 0.50699(17) 0.67669(5) 0.0457(4) Uani 1 1 d . . . . .
O10 O 0.4251(2) 0.26668(19) 0.76610(4) 0.0494(4) Uani 1 1 d . . . . .
H10 H 0.382101 0.211868 0.782531 0.074 Uiso 1 1 calc R U . . .
O9 O 0.5252(2) 0.14922(18) 0.63256(5) 0.0519(4) Uani 1 1 d . . . . .
H9 H 0.583549 0.079668 0.635062 0.078 Uiso 1 1 calc R U . . .
O4 O -0.0321(2) 0.35540(19) 0.50710(4) 0.0526(4) Uani 1 1 d . . . . .
O1 O 0.1504(2) -0.07210(15) 0.70496(4) 0.0453(3) Uani 1 1 d . . . . .
O2 O -0.0929(2) -0.10816(17) 0.64861(5) 0.0531(4) Uani 1 1 d . . . . .
O3 O -0.2415(2) -0.03364(18) 0.58446(6) 0.0566(4) Uani 1 1 d . . . . .
H3 H -0.219265 -0.079144 0.605501 0.085 Uiso 1 1 calc R U . . .
O5 O -0.0920(2) 0.57719(19) 0.55060(5) 0.0579(4) Uani 1 1 d . . . . .
O7 O 0.5768(3) 0.72248(19) 0.63108(6) 0.0666(5) Uani 1 1 d . . . . .
O6 O 0.3681(3) 0.84360(19) 0.58386(7) 0.0772(7) Uani 1 1 d . . . . .
H6 H 0.444523 0.840949 0.599803 0.116 Uiso 1 1 calc R U . . .
C1A C 0.2034(2) 0.2409(2) 0.63678(6) 0.0330(4) Uani 1 1 d . . . . .
C1 C 0.2307(2) 0.1347(2) 0.66853(6) 0.0345(4) Uani 1 1 d . . . . .
C12A C 0.3035(2) 0.3584(2) 0.63370(5) 0.0336(4) Uani 1 1 d . . . . .
C3B C 0.0760(2) 0.2210(2) 0.60762(5) 0.0342(4) Uani 1 1 d . . . . .
C9B C 0.2635(3) 0.4698(2) 0.60575(6) 0.0360(4) Uani 1 1 d . . . . .
C14 C 0.3281(2) 0.2806(2) 0.72948(6) 0.0372(4) Uani 1 1 d . . . . .
C2 C 0.1334(3) 0.0199(2) 0.67222(6) 0.0380(4) Uani 1 1 d . . . . .
C15 C 0.3673(2) 0.1594(2) 0.69784(6) 0.0360(4) Uani 1 1 d . . . . .
H15 H 0.397034 0.071469 0.712324 0.043 Uiso 1 1 calc R U . . .
C7A C 0.1257(3) 0.4578(2) 0.58005(6) 0.0371(4) Uani 1 1 d . . . . .
C6 C -0.0535(3) 0.2807(2) 0.54234(6) 0.0414(4) Uani 1 1 d . . . . .
C6A C 0.0471(2) 0.3230(2) 0.57671(6) 0.0362(4) Uani 1 1 d . . . . .
C3 C 0.0012(3) -0.0022(2) 0.64367(7) 0.0397(4) Uani 1 1 d . . . . .
C16 C 0.5089(2) 0.2187(2) 0.67209(6) 0.0382(4) Uani 1 1 d . . . . .
C13 C 0.3834(2) 0.4177(2) 0.70712(6) 0.0369(4) Uani 1 1 d . . . . .
H13A H 0.467561 0.463842 0.722896 0.044 Uiso 1 1 calc R U . . .
H13B H 0.295135 0.483741 0.704197 0.044 Uiso 1 1 calc R U . . .
C3A C -0.0199(2) 0.0966(2) 0.61042(6) 0.0373(4) Uani 1 1 d . . . . .
C12 C 0.4456(2) 0.3716(2) 0.66370(5) 0.0337(4) Uani 1 1 d . . . . .
C9A C 0.3523(3) 0.6003(2) 0.60574(6) 0.0428(5) Uani 1 1 d . . . . .
C7 C 0.0609(3) 0.5870(2) 0.56334(6) 0.0442(5) Uani 1 1 d . . . . .
C4 C -0.1421(3) 0.0751(2) 0.58071(7) 0.0427(5) Uani 1 1 d . . . . .
C21 C 0.1533(3) 0.2857(3) 0.74265(7) 0.0479(5) Uani 1 1 d . . . . .
H21A H 0.121793 0.194136 0.753154 0.072 Uiso 1 1 calc R U . . .
H21B H 0.088365 0.309910 0.719023 0.072 Uiso 1 1 calc R U . . .
H21C H 0.139683 0.356083 0.764062 0.072 Uiso 1 1 calc R U . . .
C11 C 0.5724(3) 0.4733(2) 0.64559(6) 0.0393(4) Uani 1 1 d . . . . .
H11 H 0.628099 0.423136 0.623079 0.047 Uiso 1 1 calc R U . . .
C5 C -0.1517(3) 0.1636(3) 0.54564(7) 0.0472(5) Uani 1 1 d . . . . .
H5 H -0.224529 0.143303 0.524561 0.057 Uiso 1 1 calc R U . . .
C10 C 0.5022(3) 0.6089(2) 0.62760(6) 0.0461(5) Uani 1 1 d . . . . .
C17 C 0.6660(3) 0.2068(3) 0.69566(8) 0.0499(5) Uani 1 1 d . . . . .
H17A H 0.685012 0.109030 0.702878 0.075 Uiso 1 1 calc R U . . .
H17B H 0.660718 0.263067 0.720626 0.075 Uiso 1 1 calc R U . . .
H17C H 0.751373 0.240756 0.678353 0.075 Uiso 1 1 calc R U . . .
C9 C 0.2921(3) 0.7183(3) 0.58465(7) 0.0527(6) Uani 1 1 d . . . . .
C8 C 0.1430(4) 0.7123(3) 0.56479(7) 0.0544(6) Uani 1 1 d . . . . .
H8 H 0.100172 0.793722 0.552626 0.065 Uiso 1 1 calc R U . . .
C22 C 0.1998(3) -0.2126(2) 0.69370(8) 0.0534(6) Uani 1 1 d . . . . .
H22A H 0.135764 -0.246170 0.670906 0.080 Uiso 1 1 calc R U . . .
H22B H 0.187017 -0.275049 0.717170 0.080 Uiso 1 1 calc R U . . .
H22C H 0.309944 -0.210971 0.685448 0.080 Uiso 1 1 calc R U . . .
C20 C 0.8443(3) 0.5275(3) 0.66171(9) 0.0591(6) Uani 1 1 d . . . . .
H20A H 0.873560 0.449259 0.644014 0.089 Uiso 1 1 calc R U . . .
H20B H 0.916486 0.532291 0.684928 0.089 Uiso 1 1 calc R U . . .
H20C H 0.849723 0.614678 0.646142 0.089 Uiso 1 1 calc R U . . .
C18 C -0.1264(5) 0.3241(4) 0.47135(8) 0.0789(10) Uani 1 1 d . . . . .
H18A H -0.095531 0.385406 0.448788 0.118 Uiso 1 1 calc R U . . .
H18B H -0.236986 0.339118 0.477770 0.118 Uiso 1 1 calc R U . . .
H18C H -0.110236 0.226610 0.463377 0.118 Uiso 1 1 calc R U . . .
C19 C -0.1572(5) 0.6847(3) 0.52480(11) 0.0842(10) Uani 1 1 d . . . . .
H19A H -0.093574 0.693930 0.500051 0.126 Uiso 1 1 calc R U . . .
H19B H -0.157894 0.773507 0.539615 0.126 Uiso 1 1 calc R U . . .
H19C H -0.264388 0.659489 0.517238 0.126 Uiso 1 1 calc R U . . .

loop_
_atom_site_aniso_label
_atom_site_aniso_U_11
_atom_site_aniso_U_22
_atom_site_aniso_U_33
_atom_site_aniso_U_23
_atom_site_aniso_U_13
_atom_site_aniso_U_12
O8 0.0366(7) 0.0608(9) 0.0395(7) -0.0073(7) 0.0013(6) -0.0133(7)
O10 0.0492(8) 0.0683(10) 0.0307(7) 0.0070(7) -0.0066(6) -0.0083(8)
O9 0.0525(9) 0.0558(9) 0.0475(8) -0.0135(7) 0.0101(7) 0.0047(8)
O4 0.0568(10) 0.0697(10) 0.0312(7) 0.0028(7) -0.0100(7) -0.0135(8)
O1 0.0554(9) 0.0393(7) 0.0412(7) 0.0066(6) 0.0005(7) -0.0052(7)
O2 0.0476(9) 0.0480(8) 0.0638(10) 0.0062(7) -0.0017(8) -0.0158(7)
O3 0.0433(8) 0.0537(10) 0.0730(12) 0.0024(8) -0.0110(8) -0.0139(8)
O5 0.0580(10) 0.0607(10) 0.0550(9) 0.0089(8) -0.0154(8) 0.0086(9)
O7 0.0734(12) 0.0560(9) 0.0703(11) 0.0096(9) -0.0140(10) -0.0298(10)
O6 0.1098(18) 0.0490(9) 0.0727(12) 0.0211(9) -0.0247(12) -0.0298(11)
C1A 0.0333(9) 0.0363(9) 0.0295(8) -0.0019(7) 0.0022(7) -0.0014(7)
C1 0.0351(9) 0.0374(9) 0.0309(8) -0.0007(7) 0.0030(7) 0.0012(8)
C12A 0.0358(9) 0.0375(9) 0.0273(8) -0.0028(7) 0.0026(7) -0.0033(8)
C3B 0.0332(9) 0.0395(9) 0.0298(8) -0.0023(7) 0.0024(7) -0.0018(8)
C9B 0.0413(10) 0.0397(10) 0.0269(8) -0.0014(7) 0.0029(8) -0.0053(8)
C14 0.0357(10) 0.0491(10) 0.0268(8) 0.0017(8) -0.0010(7) -0.0018(9)
C2 0.0403(10) 0.0368(9) 0.0370(9) 0.0028(8) 0.0026(8) -0.0018(8)
C15 0.0343(9) 0.0385(9) 0.0351(8) 0.0040(8) -0.0021(8) -0.0004(8)
C7A 0.0419(10) 0.0430(10) 0.0263(8) 0.0015(7) 0.0016(8) -0.0012(8)
C6 0.0386(10) 0.0521(11) 0.0335(9) -0.0015(8) -0.0025(8) 0.0001(9)
C6A 0.0349(9) 0.0441(10) 0.0296(8) -0.0019(7) 0.0002(7) -0.0003(8)
C3 0.0376(10) 0.0373(10) 0.0444(11) -0.0016(8) 0.0031(8) -0.0046(8)
C16 0.0338(9) 0.0444(10) 0.0364(9) -0.0033(8) 0.0025(8) 0.0001(8)
C13 0.0405(10) 0.0412(10) 0.0291(8) -0.0040(7) 0.0028(8) -0.0015(8)
C3A 0.0332(9) 0.0396(10) 0.0390(10) -0.0050(8) 0.0011(8) -0.0029(8)
C12 0.0347(9) 0.0380(9) 0.0284(8) -0.0016(7) 0.0014(7) -0.0058(8)
C9A 0.0560(12) 0.0420(10) 0.0305(8) 0.0042(8) 0.0001(9) -0.0109(10)
C7 0.0536(13) 0.0492(11) 0.0296(9) 0.0041(8) -0.0010(9) 0.0036(10)
C4 0.0353(9) 0.0443(11) 0.0486(11) -0.0063(9) -0.0003(9) -0.0039(9)
C21 0.0396(11) 0.0627(13) 0.0414(10) -0.0027(10) 0.0088(9) -0.0021(11)
C11 0.0404(10) 0.0481(11) 0.0293(9) -0.0035(8) 0.0038(8) -0.0116(9)
C5 0.0402(11) 0.0573(13) 0.0441(10) -0.0058(10) -0.0097(9) -0.0056(10)
C10 0.0565(13) 0.0477(12) 0.0340(9) 0.0003(9) 0.0032(9) -0.0180(10)
C17 0.0348(10) 0.0580(13) 0.0569(12) 0.0047(10) -0.0022(10) 0.0035(10)
C9 0.0761(17) 0.0434(11) 0.0385(10) 0.0062(9) -0.0040(11) -0.0129(12)
C8 0.0780(17) 0.0440(11) 0.0413(11) 0.0106(9) -0.0071(12) 0.0024(12)
C22 0.0536(13) 0.0433(11) 0.0634(14) 0.0051(11) -0.0078(11) 0.0014(11)
C20 0.0383(12) 0.0682(15) 0.0708(15) -0.0105(13) 0.0085(11) -0.0137(11)
C18 0.101(2) 0.095(2) 0.0411(12) 0.0045(14) -0.0293(15) -0.0248(19)
C19 0.101(3) 0.0696(18) 0.082(2) 0.0098(16) -0.041(2) 0.0193(18)

loop_
_atom_type_symbol
_atom_type_description
_atom_type_scat_dispersion_real
_atom_type_scat_dispersion_imag
_atom_type_scat_source
C C 0.0181 0.0091 'International Tables Vol C Tables 4.2.6.8 and 6.1.1.4'
H H 0.0000 0.0000 'International Tables Vol C Tables 4.2.6.8 and 6.1.1.4'
O O 0.0492 0.0322 'International Tables Vol C Tables 4.2.6.8 and 6.1.1.4'

loop_
_geom_angle_atom_site_label_1
_geom_angle_atom_site_label_2
_geom_angle_atom_site_label_3
_geom_angle
_geom_angle_site_symmetry_1
_geom_angle_site_symmetry_3
_geom_angle_publ_flag
C11 O8 C20 114.74(17) . . ?
C14 O10 H10 109.5 . . ?
C16 O9 H9 109.5 . . ?
C6 O4 C18 119.7(2) . . ?
C2 O1 C22 114.82(16) . . ?
C4 O3 H3 109.5 . . ?
C7 O5 C19 119.7(2) . . ?
C9 O6 H6 109.5 . . ?
C12A C1A C1 120.21(17) . . ?
C12A C1A C3B 120.49(17) . . ?
C3B C1A C1 119.26(17) . . ?
C1A C1 C15 117.13(17) . . ?
C2 C1 C1A 121.00(18) . . ?
C2 C1 C15 121.85(17) . . ?
C1A C12A C9B 119.24(17) . . ?
C1A C12A C12 119.20(16) . . ?
C9B C12A C12 121.27(17) . . ?
C6A C3B C1A 120.13(18) . . ?
C6A C3B C3A 120.65(18) . . ?
C3A C3B C1A 119.22(17) . . ?
C12A C9B C7A 119.93(18) . . ?
C12A C9B C9A 120.57(18) . . ?
C7A C9B C9A 119.27(18) . . ?
O10 C14 C15 110.27(16) . . ?
O10 C14 C13 106.59(16) . . ?
O10 C14 C21 108.73(16) . . ?
C13 C14 C15 104.06(14) . . ?
C21 C14 C15 113.90(17) . . ?
C21 C14 C13 113.01(18) . . ?
O1 C2 C3 118.21(17) . . ?
C1 C2 O1 120.43(18) . . ?
C1 C2 C3 121.17(18) . . ?
C1 C15 C14 111.11(16) . . ?
C1 C15 H15 111.1 . . ?
C1 C15 C16 107.86(15) . . ?
C14 C15 H15 111.1 . . ?
C16 C15 C14 104.24(16) . . ?
C16 C15 H15 111.1 . . ?
C9B C7A C6A 119.16(18) . . ?
C9B C7A C7 117.15(19) . . ?
C6A C7A C7 123.14(19) . . ?
O4 C6 C6A 114.89(19) . . ?
O4 C6 C5 124.16(19) . . ?
C5 C6 C6A 120.70(19) . . ?
C3B C6A C7A 118.24(17) . . ?
C3B C6A C6 116.92(18) . . ?
C7A C6A C6 124.74(18) . . ?
O2 C3 C2 120.27(19) . . ?
O2 C3 C3A 121.49(19) . . ?
C3A C3 C2 118.24(17) . . ?
O9 C16 C15 112.39(17) . . ?
O9 C16 C12 107.48(16) . . ?
O9 C16 C17 108.86(17) . . ?
C15 C16 C12 99.38(15) . . ?
C17 C16 C15 111.83(17) . . ?
C17 C16 C12 116.66(18) . . ?
C14 C13 H13A 110.4 . . ?
C14 C13 H13B 110.4 . . ?
C14 C13 C12 106.59(15) . . ?
H13A C13 H13B 108.6 . . ?
C12 C13 H13A 110.4 . . ?
C12 C13 H13B 110.4 . . ?
C3B C3A C3 120.83(18) . . ?
C4 C3A C3B 119.04(19) . . ?
C4 C3A C3 120.07(19) . . ?
C12A C12 C16 107.34(15) . . ?
C12A C12 C13 108.92(15) . . ?
C12A C12 C11 110.42(15) . . ?
C13 C12 C16 102.55(15) . . ?
C11 C12 C16 113.73(16) . . ?
C11 C12 C13 113.44(15) . . ?
C9B C9A C10 120.01(19) . . ?
C9 C9A C9B 119.5(2) . . ?
C9 C9A C10 120.5(2) . . ?
O5 C7 C7A 114.5(2) . . ?
O5 C7 C8 123.3(2) . . ?
C8 C7 C7A 121.8(2) . . ?
O3 C4 C3A 120.4(2) . . ?
O3 C4 C5 119.63(19) . . ?
C5 C4 C3A 119.86(19) . . ?
C14 C21 H21A 109.5 . . ?
C14 C21 H21B 109.5 . . ?
C14 C21 H21C 109.5 . . ?
H21A C21 H21B 109.5 . . ?
H21A C21 H21C 109.5 . . ?
H21B C21 H21C 109.5 . . ?
O8 C11 C12 109.58(15) . . ?
O8 C11 H11 108.0 . . ?
O8 C11 C10 109.88(16) . . ?
C12 C11 H11 108.0 . . ?
C10 C11 C12 113.33(18) . . ?
C10 C11 H11 108.0 . . ?
C6 C5 C4 120.05(19) . . ?
C6 C5 H5 120.0 . . ?
C4 C5 H5 120.0 . . ?
O7 C10 C9A 122.1(2) . . ?
O7 C10 C11 119.5(2) . . ?
C9A C10 C11 118.41(18) . . ?
C16 C17 H17A 109.5 . . ?
C16 C17 H17B 109.5 . . ?
C16 C17 H17C 109.5 . . ?
H17A C17 H17B 109.5 . . ?
H17A C17 H17C 109.5 . . ?
H17B C17 H17C 109.5 . . ?
O6 C9 C9A 122.4(2) . . ?
O6 C9 C8 116.8(2) . . ?
C9A C9 C8 120.7(2) . . ?
C7 C8 C9 119.9(2) . . ?
C7 C8 H8 120.0 . . ?
C9 C8 H8 120.0 . . ?
O1 C22 H22A 109.5 . . ?
O1 C22 H22B 109.5 . . ?
O1 C22 H22C 109.5 . . ?
H22A C22 H22B 109.5 . . ?
H22A C22 H22C 109.5 . . ?
H22B C22 H22C 109.5 . . ?
O8 C20 H20A 109.5 . . ?
O8 C20 H20B 109.5 . . ?
O8 C20 H20C 109.5 . . ?
H20A C20 H20B 109.5 . . ?
H20A C20 H20C 109.5 . . ?
H20B C20 H20C 109.5 . . ?
O4 C18 H18A 109.5 . . ?
O4 C18 H18B 109.5 . . ?
O4 C18 H18C 109.5 . . ?
H18A C18 H18B 109.5 . . ?
H18A C18 H18C 109.5 . . ?
H18B C18 H18C 109.5 . . ?
O5 C19 H19A 109.5 . . ?
O5 C19 H19B 109.5 . . ?
O5 C19 H19C 109.5 . . ?
H19A C19 H19B 109.5 . . ?
H19A C19 H19C 109.5 . . ?
H19B C19 H19C 109.5 . . ?

loop_
_geom_bond_atom_site_label_1
_geom_bond_atom_site_label_2
_geom_bond_distance
_geom_bond_site_symmetry_2
_geom_bond_publ_flag
O8 C11 1.411(2) . ?
O8 C20 1.430(3) . ?
O10 H10 0.8200 . ?
O10 C14 1.434(2) . ?
O9 H9 0.8200 . ?
O9 C16 1.432(2) . ?
O4 C6 1.342(3) . ?
O4 C18 1.423(3) . ?
O1 C2 1.367(2) . ?
O1 C22 1.429(3) . ?
O2 C3 1.280(2) . ?
O3 H3 0.8200 . ?
O3 C4 1.323(3) . ?
O5 C7 1.349(3) . ?
O5 C19 1.414(3) . ?
O7 C10 1.241(3) . ?
O6 H6 0.8200 . ?
O6 C9 1.338(3) . ?
C1A C1 1.443(3) . ?
C1A C12A 1.390(3) . ?
C1A C3B 1.432(3) . ?
C1 C2 1.356(3) . ?
C1 C15 1.499(3) . ?
C12A C9B 1.418(3) . ?
C12A C12 1.536(3) . ?
C3B C6A 1.399(3) . ?
C3B C3A 1.420(3) . ?
C9B C7A 1.423(3) . ?
C9B C9A 1.434(3) . ?
C14 C15 1.559(3) . ?
C14 C13 1.545(3) . ?
C14 C21 1.525(3) . ?
C2 C3 1.452(3) . ?
C15 H15 0.9800 . ?
C15 C16 1.549(3) . ?
C7A C6A 1.430(3) . ?
C7A C7 1.434(3) . ?
C6 C6A 1.443(3) . ?
C6 C5 1.378(3) . ?
C3 C3A 1.425(3) . ?
C16 C12 1.554(3) . ?
C16 C17 1.523(3) . ?
C13 H13A 0.9700 . ?
C13 H13B 0.9700 . ?
C13 C12 1.548(2) . ?
C3A C4 1.413(3) . ?
C12 C11 1.541(3) . ?
C9A C10 1.441(3) . ?
C9A C9 1.392(3) . ?
C7 C8 1.363(3) . ?
C4 C5 1.400(3) . ?
C21 H21A 0.9600 . ?
C21 H21B 0.9600 . ?
C21 H21C 0.9600 . ?
C11 H11 0.9800 . ?
C11 C10 1.517(3) . ?
C5 H5 0.9300 . ?
C17 H17A 0.9600 . ?
C17 H17B 0.9600 . ?
C17 H17C 0.9600 . ?
C9 C8 1.404(4) . ?
C8 H8 0.9300 . ?
C22 H22A 0.9600 . ?
C22 H22B 0.9600 . ?
C22 H22C 0.9600 . ?
C20 H20A 0.9600 . ?
C20 H20B 0.9600 . ?
C20 H20C 0.9600 . ?
C18 H18A 0.9600 . ?
C18 H18B 0.9600 . ?
C18 H18C 0.9600 . ?
C19 H19A 0.9600 . ?
C19 H19B 0.9600 . ?
C19 H19C 0.9600 . ?

loop_
_geom_torsion_atom_site_label_1
_geom_torsion_atom_site_label_2
_geom_torsion_atom_site_label_3
_geom_torsion_atom_site_label_4
_geom_torsion
_geom_torsion_site_symmetry_1
_geom_torsion_site_symmetry_2
_geom_torsion_site_symmetry_3
_geom_torsion_site_symmetry_4
_geom_torsion_publ_flag
O8 C11 C10 O7 21.5(3) . . . . ?
O8 C11 C10 C9A -160.47(17) . . . . ?
O10 C14 C15 C1 157.28(16) . . . . ?
O10 C14 C15 C16 -86.80(18) . . . . ?
O10 C14 C13 C12 118.48(17) . . . . ?
O9 C16 C12 C12A 48.24(19) . . . . ?
O9 C16 C12 C13 162.91(16) . . . . ?
O9 C16 C12 C11 -74.20(19) . . . . ?
O4 C6 C6A C3B -156.28(19) . . . . ?
O4 C6 C6A C7A 20.0(3) . . . . ?
O4 C6 C5 C4 166.8(2) . . . . ?
O1 C2 C3 O2 -2.2(3) . . . . ?
O1 C2 C3 C3A 177.77(18) . . . . ?
O2 C3 C3A C3B 173.96(19) . . . . ?
O2 C3 C3A C4 -3.2(3) . . . . ?
O3 C4 C5 C6 177.1(2) . . . . ?
O5 C7 C8 C9 169.6(2) . . . . ?
O6 C9 C8 C7 178.1(2) . . . . ?
C1A C1 C2 O1 -173.26(17) . . . . ?
C1A C1 C2 C3 1.8(3) . . . . ?
C1A C1 C15 C14 73.0(2) . . . . ?
C1A C1 C15 C16 -40.7(2) . . . . ?
C1A C12A C9B C7A -2.5(3) . . . . ?
C1A C12A C9B C9A 171.83(18) . . . . ?
C1A C12A C12 C16 34.6(2) . . . . ?
C1A C12A C12 C13 -75.7(2) . . . . ?
C1A C12A C12 C11 159.06(17) . . . . ?
C1A C3B C6A C7A -12.1(3) . . . . ?
C1A C3B C6A C6 164.43(18) . . . . ?
C1A C3B C3A C3 4.9(3) . . . . ?
C1A C3B C3A C4 -177.83(18) . . . . ?
C1 C1A C12A C9B -172.38(17) . . . . ?
C1 C1A C12A C12 1.6(3) . . . . ?
C1 C1A C3B C6A 179.73(17) . . . . ?
C1 C1A C3B C3A -0.5(3) . . . . ?
C1 C2 C3 O2 -177.3(2) . . . . ?
C1 C2 C3 C3A 2.6(3) . . . . ?
C1 C15 C16 O9 -40.5(2) . . . . ?
C1 C15 C16 C12 72.95(18) . . . . ?
C1 C15 C16 C17 -163.26(18) . . . . ?
C12A C1A C1 C2 179.40(18) . . . . ?
C12A C1A C1 C15 1.3(3) . . . . ?
C12A C1A C3B C6A -2.5(3) . . . . ?
C12A C1A C3B C3A 177.23(17) . . . . ?
C12A C9B C7A C6A -12.1(3) . . . . ?
C12A C9B C7A C7 159.63(18) . . . . ?
C12A C9B C9A C10 13.0(3) . . . . ?
C12A C9B C9A C9 -166.7(2) . . . . ?
C12A C12 C11 O8 168.11(16) . . . . ?
C12A C12 C11 C10 45.0(2) . . . . ?
C3B C1A C1 C2 -2.9(3) . . . . ?
C3B C1A C1 C15 179.06(17) . . . . ?
C3B C1A C12A C9B 9.9(3) . . . . ?
C3B C1A C12A C12 -176.09(16) . . . . ?
C3B C3A C4 O3 -174.51(19) . . . . ?
C3B C3A C4 C5 9.6(3) . . . . ?
C9B C12A C12 C16 -151.53(17) . . . . ?
C9B C12A C12 C13 98.1(2) . . . . ?
C9B C12A C12 C11 -27.1(2) . . . . ?
C9B C7A C6A C3B 19.3(3) . . . . ?
C9B C7A C6A C6 -156.92(19) . . . . ?
C9B C7A C7 O5 -160.42(18) . . . . ?
C9B C7A C7 C8 12.6(3) . . . . ?
C9B C9A C10 O7 -174.4(2) . . . . ?
C9B C9A C10 C11 7.6(3) . . . . ?
C9B C9A C9 O6 179.2(2) . . . . ?
C9B C9A C9 C8 2.4(3) . . . . ?
C14 C15 C16 O9 -158.64(16) . . . . ?
C14 C15 C16 C12 -45.23(17) . . . . ?
C14 C15 C16 C17 78.6(2) . . . . ?
C14 C13 C12 C12A 83.51(18) . . . . ?
C14 C13 C12 C16 -30.01(19) . . . . ?
C14 C13 C12 C11 -153.09(17) . . . . ?
C2 C1 C15 C14 -105.1(2) . . . . ?
C2 C1 C15 C16 141.26(19) . . . . ?
C2 C3 C3A C3B -6.0(3) . . . . ?
C2 C3 C3A C4 176.80(19) . . . . ?
C15 C1 C2 O1 4.7(3) . . . . ?
C15 C1 C2 C3 179.74(18) . . . . ?
C15 C14 C13 C12 1.91(19) . . . . ?
C15 C16 C12 C12A -68.94(17) . . . . ?
C15 C16 C12 C13 45.73(17) . . . . ?
C15 C16 C12 C11 168.62(15) . . . . ?
C7A C9B C9A C10 -172.60(19) . . . . ?
C7A C9B C9A C9 7.7(3) . . . . ?
C7A C7 C8 C9 -2.8(4) . . . . ?
C6A C3B C3A C3 -175.28(18) . . . . ?
C6A C3B C3A C4 1.9(3) . . . . ?
C6A C7A C7 O5 11.0(3) . . . . ?
C6A C7A C7 C8 -176.0(2) . . . . ?
C6A C6 C5 C4 -7.1(3) . . . . ?
C3 C3A C4 O3 2.7(3) . . . . ?
C3 C3A C4 C5 -173.1(2) . . . . ?
C16 C12 C11 O8 -71.2(2) . . . . ?
C16 C12 C11 C10 165.71(16) . . . . ?
C13 C14 C15 C1 -88.75(18) . . . . ?
C13 C14 C15 C16 27.17(18) . . . . ?
C13 C12 C11 O8 45.5(2) . . . . ?
C13 C12 C11 C10 -77.6(2) . . . . ?
C3A C3B C6A C7A 168.17(18) . . . . ?
C3A C3B C6A C6 -15.3(3) . . . . ?
C3A C4 C5 C6 -7.0(3) . . . . ?
C12 C12A C9B C7A -176.38(17) . . . . ?
C12 C12A C9B C9A -2.0(3) . . . . ?
C12 C11 C10 O7 144.5(2) . . . . ?
C12 C11 C10 C9A -37.5(2) . . . . ?
C9A C9B C7A C6A 173.46(18) . . . . ?
C9A C9B C7A C7 -14.8(3) . . . . ?
C9A C9 C8 C7 -4.9(4) . . . . ?
C7 C7A C6A C3B -151.97(19) . . . . ?
C7 C7A C6A C6 31.8(3) . . . . ?
C21 C14 C15 C1 34.7(2) . . . . ?
C21 C14 C15 C16 150.66(17) . . . . ?
C21 C14 C13 C12 -122.15(18) . . . . ?
C5 C6 C6A C3B 18.1(3) . . . . ?
C5 C6 C6A C7A -165.6(2) . . . . ?
C10 C9A C9 O6 -0.5(4) . . . . ?
C10 C9A C9 C8 -177.3(2) . . . . ?
C17 C16 C12 C12A 170.74(16) . . . . ?
C17 C16 C12 C13 -74.6(2) . . . . ?
C17 C16 C12 C11 48.3(2) . . . . ?
C9 C9A C10 O7 5.3(3) . . . . ?
C9 C9A C10 C11 -172.7(2) . . . . ?
C22 O1 C2 C1 -114.5(2) . . . . ?
C22 O1 C2 C3 70.3(2) . . . . ?
C20 O8 C11 C12 146.3(2) . . . . ?
C20 O8 C11 C10 -88.6(2) . . . . ?
C18 O4 C6 C6A -179.2(2) . . . . ?
C18 O4 C6 C5 6.6(4) . . . . ?
C19 O5 C7 C7A -165.0(2) . . . . ?
C19 O5 C7 C8 22.1(3) . . . . ?
